data_7020161
loop_
_publ_author_name
'Bonnitcha, Paul D.'
'Kim, Byung J.'
'Hocking, Rosalie K.'
'Clegg, Jack K.'
'Turner, Peter'
'Neville, Suzanne M.'
'Hambley, Trevor W.'

_publ_section_title
;
 Cobalt complexes with tripodal ligands: implications for the design of
 drug chaperones.
;
_journal_issue 37
_journal_name_full 'Dalton transactions (Cambridge, England : 2003)'
_journal_page_first 11293
_journal_page_last 11304
_journal_paper_doi 10.1039/c2dt30727h
_journal_volume 41
_journal_year 2012
_chemical_formula_moiety 'C8 H22 Co N5 O2, 2(Cl O4)'
_chemical_formula_sum 'C8 H22 Cl2 Co N5 O10'
_chemical_formula_weight 478.13
_space_group_IT_number 2
_symmetry_cell_setting triclinic
_symmetry_Int_Tables_number 2
_symmetry_space_group_name_Hall '-P 1'
_symmetry_space_group_name_H-M 'P -1'
_audit_creation_date 1999-11-09
_audit_creation_method 'by teXsan v1.8'
_audit_update_record
;
?
;
_cell_angle_alpha 98.584(6)
_cell_angle_beta 101.007(6)
_cell_angle_gamma 112.488(6)
_cell_formula_units_Z 2
_cell_length_a 8.455(3)
_cell_length_b 9.447(3)
_cell_length_c 12.232(4)
_cell_measurement_reflns_used 0
_cell_measurement_temperature 273.2
_cell_measurement_theta_max 0.0
_cell_measurement_theta_min 0.0
_cell_volume 859.1(5)
_computing_cell_refinement 'teXsan (MSC, 1992-1997)'
_computing_data_collection 'SMART (Siemens, 1995)'
_computing_data_reduction 'teXsan (MSC, 1992-1997)'
_computing_publication_material 'teXsan (MSC, 1992-1997)'
_computing_structure_refinement 'teXsan (MSC, 1992-1997)'
_computing_structure_solution
;
SHELXS86 (Sheldrick, 1985)
;
_diffrn_ambient_temperature 273.2
_diffrn_measured_fraction_theta_full 0.980
_diffrn_measured_fraction_theta_max 0.932
_diffrn_measurement_device_type 'Bruker SMART 1000 CCD'
_diffrn_measurement_method \w
_diffrn_orient_matrix_UB_11 0.00000
_diffrn_orient_matrix_UB_12 0.00000
_diffrn_orient_matrix_UB_13 0.00000
_diffrn_orient_matrix_UB_21 0.00000
_diffrn_orient_matrix_UB_22 0.00000
_diffrn_orient_matrix_UB_23 0.00000
_diffrn_orient_matrix_UB_31 0.00000
_diffrn_orient_matrix_UB_32 0.00000
_diffrn_orient_matrix_UB_33 0.00000
_diffrn_radiation_monochromator graphite
_diffrn_radiation_source 'sealed tube'
_diffrn_radiation_type 'Mo K\a'
_diffrn_radiation_wavelength 0.7107
_diffrn_reflns_av_R_equivalents 0.00000
_diffrn_reflns_av_sigmaI/netI 0.100
_diffrn_reflns_limit_h_max 10
_diffrn_reflns_limit_h_min -11
_diffrn_reflns_limit_k_max 12
_diffrn_reflns_limit_k_min -12
_diffrn_reflns_limit_l_max 16
_diffrn_reflns_limit_l_min 0
_diffrn_reflns_number 3992
_diffrn_reflns_reduction_process 'Lp corrections applied'
_diffrn_reflns_theta_full 25.00
_diffrn_reflns_theta_max 27.94
_diffrn_reflns_theta_min 1.75
_diffrn_standards_decay_% 0.00
_diffrn_standards_interval_count 0
_diffrn_standards_number 0
_exptl_absorpt_coefficient_mu 1.372
_exptl_absorpt_correction_T_max 1.000000
_exptl_absorpt_correction_T_min 0.283766
_exptl_absorpt_correction_type multi-scan
_exptl_absorpt_process_details 'SADABS (Sheldrick, 1999)'
_exptl_crystal_colour red
_exptl_crystal_density_diffrn 1.848
_exptl_crystal_density_meas ?
_exptl_crystal_description plate
_exptl_crystal_F_000 492.00
_exptl_crystal_size_max 0.2
_exptl_crystal_size_mid 0.2
_exptl_crystal_size_min 0.02
_refine_diff_density_max 1.48
_refine_diff_density_min -1.26
_refine_ls_extinction_method none
_refine_ls_goodness_of_fit_all 2.256
_refine_ls_goodness_of_fit_ref 2.510
_refine_ls_hydrogen_treatment noref
_refine_ls_matrix_type full
_refine_ls_number_constraints 0
_refine_ls_number_parameters 235
_refine_ls_number_reflns 2975
_refine_ls_number_restraints 0
_refine_ls_R_factor_all 0.0944
_refine_ls_R_factor_gt 0.0720
_refine_ls_shift/su_max 0.0000
_refine_ls_shift/su_mean 0.0020
_refine_ls_structure_factor_coef F
_refine_ls_weighting_details 'w = 1/[\s^2^(Fo)]'
_refine_ls_weighting_scheme sigma
_refine_ls_wR_factor_all 0.0826
_refine_ls_wR_factor_ref 0.0787
_reflns_number_gt 2975
_reflns_number_total 3992
_reflns_threshold_expression I>2.50\s(I)
_cod_data_source_file c2dt30727h.txt
_cod_data_source_block 3
_cod_depositor_comments
;
The following automatic conversions were performed:

'_exptl_crystal_density_meas' value 'not measured' was changed to '?'
- the value is perceived as not measured.

Automatic conversion script
Id: cif_fix_values 3008 2015-01-20 13:52:24Z robertas 
;
_cod_original_cell_volume 859.2(5)
_cod_original_sg_symbol_Hall '-p 1'
_cod_original_sg_symbol_H-M 'P -1 '
_cod_original_formula_sum 'C8 H22 Cl2 Co N5 O10 '
_cod_database_code 7020161

loop_
_symmetry_equiv_pos_as_xyz
' +x, +y, +z'
' -x, -y, -z'

loop_
_atom_site_label
_atom_site_fract_x
_atom_site_fract_y
_atom_site_fract_z
_atom_site_U_iso_or_equiv
_atom_site_occupancy
_atom_site_adp_type
_atom_site_calc_flag
Co(1) 0.04859(9) 0.53004(8) 0.27673(6) 0.0300(2) 1.000 Uani d
Cl(1) 0.2762(2) 0.2421(2) 0.4814(1) 0.0419(4) 1.000 Uani d
Cl(2) 0.3740(2) 0.1921(2) 0.0908(1) 0.0453(4) 1.000 Uani d
O(1) -0.0707(5) 0.3492(4) 0.3303(3) 0.035(1) 1.000 Uani d
O(2) -0.0607(5) 0.3946(4) 0.1267(3) 0.039(1) 1.000 Uani d
O(3) 0.2943(7) 0.4017(5) 0.5133(4) 0.076(2) 1.000 Uani d
O(4) 0.1964(8) 0.1590(6) 0.5580(4) 0.085(2) 1.000 Uani d
O(5) 0.1722(7) 0.1659(6) 0.3668(4) 0.075(2) 1.000 Uani d
O(6) 0.4456(6) 0.2397(6) 0.4919(4) 0.076(2) 1.000 Uani d
O(7) 0.2081(6) 0.2010(6) 0.0788(4) 0.077(2) 1.000 Uani d
O(8) 0.4813(6) 0.2704(6) 0.2042(4) 0.072(2) 1.000 Uani d
O(9) 0.4645(8) 0.2688(8) 0.0152(5) 0.107(3) 1.000 Uani d
O(10) 0.3488(7) 0.0302(5) 0.0677(4) 0.083(2) 1.000 Uani d
N(1) 0.1635(6) 0.7129(5) 0.2197(3) 0.032(1) 1.000 Uani d
N(3) 0.2559(6) 0.4855(5) 0.2708(4) 0.036(1) 1.000 Uani d
N(2) 0.1608(6) 0.6655(5) 0.4315(4) 0.036(1) 1.000 Uani d
N(4) -0.1586(6) 0.5790(5) 0.2567(4) 0.038(1) 1.000 Uani d
N(5) -0.1499(6) 0.2449(5) 0.1410(4) 0.041(1) 1.000 Uani d
C(1) 0.2733(7) 0.6726(6) 0.1499(4) 0.037(2) 1.000 Uani d
C(2) 0.3745(8) 0.5950(7) 0.2151(5) 0.040(2) 1.000 Uani d
C(3) 0.2801(7) 0.8531(6) 0.3194(4) 0.038(2) 1.000 Uani d
C(4) 0.2160(8) 0.8330(6) 0.4264(4) 0.041(2) 1.000 Uani d
C(5) 0.0177(8) 0.7389(7) 0.1466(5) 0.045(2) 1.000 Uani d
C(6) -0.1262(8) 0.7176(8) 0.2036(5) 0.051(2) 1.000 Uani d
C(7) -0.1555(7) 0.2259(7) 0.2450(5) 0.039(2) 1.000 Uani d
C(8) -0.2626(9) 0.0697(7) 0.2611(5) 0.056(2) 1.000 Uani d
H(1) 0.3207 0.4979 0.3468 0.043 1.000 Uiso c
H(2) 0.2161 0.3798 0.2281 0.043 1.000 Uiso c
H(3) 0.0788 0.6397 0.4766 0.044 1.000 Uiso c
H(4) 0.2623 0.6503 0.4650 0.044 1.000 Uiso c
H(5) -0.2600 0.4899 0.2079 0.045 1.000 Uiso c
H(6) -0.1789 0.6040 0.3294 0.045 1.000 Uiso c
H(7) -0.2067 0.1565 0.0765 0.049 1.000 Uiso c
H(8) 0.1984 0.6018 0.0785 0.044 1.000 Uiso c
H(9) 0.3549 0.7661 0.1366 0.044 1.000 Uiso c
H(10) 0.4756 0.6738 0.2722 0.047 1.000 Uiso c
H(11) 0.4119 0.5374 0.1634 0.047 1.000 Uiso c
H(12) 0.3987 0.8629 0.3343 0.046 1.000 Uiso c
H(13) 0.2768 0.9460 0.3002 0.046 1.000 Uiso c
H(14) 0.1178 0.8595 0.4228 0.049 1.000 Uiso c
H(15) 0.3095 0.8997 0.4927 0.049 1.000 Uiso c
H(16) 0.0642 0.8432 0.1360 0.054 1.000 Uiso c
H(17) -0.0284 0.6649 0.0741 0.054 1.000 Uiso c
H(18) -0.2321 0.6993 0.1485 0.061 1.000 Uiso c
H(19) -0.0929 0.8103 0.2618 0.061 1.000 Uiso c
H(20) -0.3830 0.0345 0.2190 0.067 1.000 Uiso c
H(21) -0.2183 -0.0035 0.2343 0.067 1.000 Uiso c
H(22) -0.2555 0.0772 0.3403 0.067 1.000 Uiso c

loop_
_atom_site_aniso_label
_atom_site_aniso_U_11
_atom_site_aniso_U_22
_atom_site_aniso_U_33
_atom_site_aniso_U_12
_atom_site_aniso_U_13
_atom_site_aniso_U_23
Co(1) 0.0309(4) 0.0226(4) 0.0361(4) 0.0096(3) 0.0099(3) 0.0085(3)
Cl(1) 0.0442(9) 0.0321(8) 0.0463(8) 0.0149(7) 0.0069(7) 0.0107(6)
Cl(2) 0.0454(9) 0.0383(9) 0.0550(9) 0.0199(7) 0.0147(7) 0.0113(7)
O(1) 0.042(2) 0.028(2) 0.034(2) 0.012(2) 0.012(2) 0.011(2)
O(2) 0.043(2) 0.029(2) 0.037(2) 0.008(2) 0.008(2) 0.006(2)
O(3) 0.117(4) 0.033(3) 0.072(3) 0.035(3) 0.008(3) 0.009(2)
O(4) 0.123(5) 0.054(3) 0.089(4) 0.026(3) 0.065(3) 0.031(3)
O(5) 0.082(4) 0.072(4) 0.056(3) 0.044(3) -0.019(2) -0.010(3)
O(6) 0.043(3) 0.088(4) 0.086(3) 0.023(3) 0.008(3) 0.010(3)
O(7) 0.052(3) 0.081(4) 0.095(4) 0.035(3) 0.010(3) 0.002(3)
O(8) 0.068(3) 0.075(4) 0.064(3) 0.034(3) 0.004(3) 0.000(3)
O(9) 0.124(5) 0.124(6) 0.122(5) 0.064(4) 0.077(4) 0.085(4)
O(10) 0.094(4) 0.036(3) 0.105(4) 0.029(3) 0.000(3) 0.002(3)
N(1) 0.034(3) 0.029(2) 0.032(2) 0.012(2) 0.007(2) 0.010(2)
N(3) 0.034(3) 0.031(3) 0.046(3) 0.014(2) 0.016(2) 0.012(2)
N(2) 0.037(3) 0.030(3) 0.041(2) 0.010(2) 0.014(2) 0.012(2)
N(4) 0.031(3) 0.034(3) 0.050(3) 0.014(2) 0.015(2) 0.010(2)
N(5) 0.049(3) 0.025(3) 0.043(3) 0.011(2) 0.012(2) 0.009(2)
C(1) 0.039(3) 0.034(3) 0.034(3) 0.009(3) 0.013(2) 0.007(2)
C(2) 0.037(3) 0.037(3) 0.048(3) 0.016(3) 0.019(3) 0.009(3)
C(3) 0.043(3) 0.022(3) 0.041(3) 0.007(3) 0.010(3) 0.005(2)
C(4) 0.050(4) 0.026(3) 0.041(3) 0.013(3) 0.011(3) 0.004(3)
C(5) 0.047(4) 0.043(4) 0.050(3) 0.022(3) 0.009(3) 0.025(3)
C(6) 0.048(4) 0.056(4) 0.068(4) 0.033(3) 0.019(3) 0.029(4)
C(7) 0.037(3) 0.030(3) 0.051(3) 0.015(3) 0.010(3) 0.012(3)
C(8) 0.068(5) 0.033(4) 0.060(4) 0.015(3) 0.008(3) 0.019(3)

loop_
_atom_type_symbol
_atom_type_oxidation_number
_atom_type_number_in_cell
_atom_type_scat_dispersion_real
_atom_type_scat_dispersion_imag
_atom_type_scat_source
C 0 16 0.002 0.002
;International Tables for Crystallography
(1992, Vol. C, Tables 4.2.6.8 and 6.1.1.1)
;
H 0 44 0.000 0.000
;International Tables for Crystallography
(1992, Vol. C, Table 6.1.1.2)
;
O 0 20 0.008 0.006
;International Tables for Crystallography
(1992, Vol. C, Tables 4.2.6.8 and 6.1.1.1)
;
Cl 0 4 0.132 0.159
;International Tables for Crystallography
(1992, Vol. C, Tables 4.2.6.8 and 6.1.1.1)
;
N 0 10 0.004 0.003
;International Tables for Crystallography
(1992, Vol. C, Tables 4.2.6.8 and 6.1.1.1)
;
Co 0 2 0.299 0.973
;International Tables for Crystallography
(1992, Vol. C, Tables 4.2.6.8 and 6.1.1.1)
;

loop_
_geom_angle_atom_site_label_1
_geom_angle_atom_site_label_2
_geom_angle_atom_site_label_3
_geom_angle
_geom_angle_publ_flag
O(1) Co(1) O(2) 86.2(1) yes
O(1) Co(1) N(1) 178.4(2) yes
O(1) Co(1) N(3) 94.9(2) yes
O(1) Co(1) N(2) 92.9(2) yes
O(1) Co(1) N(4) 91.3(2) yes
O(2) Co(1) N(1) 92.9(2) yes
O(2) Co(1) N(3) 86.4(2) yes
O(2) Co(1) N(2) 178.9(2) yes
O(2) Co(1) N(4) 86.8(2) yes
N(1) Co(1) N(3) 86.3(2) yes
N(1) Co(1) N(2) 88.0(2) yes
N(1) Co(1) N(4) 87.3(2) yes
N(3) Co(1) N(2) 93.1(2) yes
N(3) Co(1) N(4) 170.4(2) yes
N(2) Co(1) N(4) 93.8(2) yes
O(3) Cl(1) O(4) 108.0(3) yes
O(3) Cl(1) O(5) 111.7(3) yes
O(3) Cl(1) O(6) 110.8(3) yes
O(4) Cl(1) O(5) 110.2(3) yes
O(4) Cl(1) O(6) 108.0(3) yes
O(5) Cl(1) O(6) 108.1(3) yes
O(7) Cl(2) O(8) 109.0(3) yes
O(7) Cl(2) O(9) 110.7(3) yes
O(7) Cl(2) O(10) 110.5(3) yes
O(8) Cl(2) O(9) 107.7(4) yes
O(8) Cl(2) O(10) 109.4(3) yes
O(9) Cl(2) O(10) 109.5(4) yes
Co(1) O(1) C(7) 110.1(3) yes
Co(1) O(2) N(5) 106.1(3) yes
Co(1) N(1) C(1) 106.7(3) yes
Co(1) N(1) C(3) 109.6(3) yes
Co(1) N(1) C(5) 106.6(3) yes
C(1) N(1) C(3) 110.2(4) yes
C(1) N(1) C(5) 111.1(4) yes
C(3) N(1) C(5) 112.3(4) yes
Co(1) N(3) C(2) 111.0(3) yes
Co(1) N(3) H(1) 109.1 no
Co(1) N(3) H(2) 109.1 no
C(2) N(3) H(1) 109.1 no
C(2) N(3) H(2) 109.1 no
H(1) N(3) H(2) 109.5 no
Co(1) N(2) C(4) 109.3(3) yes
Co(1) N(2) H(3) 109.5 no
Co(1) N(2) H(4) 109.5 no
C(4) N(2) H(3) 109.5 no
C(4) N(2) H(4) 109.5 no
H(3) N(2) H(4) 109.5 no
Co(1) N(4) C(6) 109.9(3) yes
Co(1) N(4) H(5) 109.4 no
Co(1) N(4) H(6) 109.4 no
C(6) N(4) H(5) 109.4 no
C(6) N(4) H(6) 109.4 no
H(5) N(4) H(6) 109.5 no
O(2) N(5) C(7) 119.4(4) yes
O(2) N(5) H(7) 120.3 no
C(7) N(5) H(7) 120.3 no
N(1) C(1) C(2) 108.8(4) yes
N(1) C(1) H(8) 109.6 no
N(1) C(1) H(9) 109.6 no
C(2) C(1) H(8) 109.6 no
C(2) C(1) H(9) 109.6 no
H(8) C(1) H(9) 109.5 no
N(3) C(2) C(1) 109.1(5) yes
N(3) C(2) H(10) 109.5 no
N(3) C(2) H(11) 109.5 no
C(1) C(2) H(10) 109.6 no
C(1) C(2) H(11) 109.6 no
H(10) C(2) H(11) 109.5 no
N(1) C(3) C(4) 110.7(4) yes
N(1) C(3) H(12) 109.2 no
N(1) C(3) H(13) 109.2 no
C(4) C(3) H(12) 109.2 no
C(4) C(3) H(13) 109.2 no
H(12) C(3) H(13) 109.5 no
N(2) C(4) C(3) 108.3(4) yes
N(2) C(4) H(14) 109.7 no
N(2) C(4) H(15) 109.8 no
C(3) C(4) H(14) 109.8 no
C(3) C(4) H(15) 109.8 no
H(14) C(4) H(15) 109.5 no
N(1) C(5) C(6) 109.8(4) yes
N(1) C(5) H(16) 109.4 no
N(1) C(5) H(17) 109.4 no
C(6) C(5) H(16) 109.4 no
C(6) C(5) H(17) 109.4 no
H(16) C(5) H(17) 109.5 no
N(4) C(6) C(5) 110.1(5) yes
N(4) C(6) H(18) 109.3 no
N(4) C(6) H(19) 109.3 no
C(5) C(6) H(18) 109.3 no
C(5) C(6) H(19) 109.3 no
H(18) C(6) H(19) 109.5 no
O(1) C(7) N(5) 117.8(5) yes
O(1) C(7) C(8) 121.9(5) yes
N(5) C(7) C(8) 120.2(5) yes
C(7) C(8) H(20) 109.5 no
C(7) C(8) H(21) 109.5 no
C(7) C(8) H(22) 109.5 no
H(20) C(8) H(21) 109.5 no
H(20) C(8) H(22) 109.5 no
H(21) C(8) H(22) 109.5 no

loop_
_geom_bond_atom_site_label_1
_geom_bond_atom_site_label_2
_geom_bond_distance
_geom_bond_publ_flag
Co(1) O(1) 1.906(4) yes
Co(1) O(2) 1.899(3) yes
Co(1) N(1) 1.936(4) yes
Co(1) N(3) 1.964(4) yes
Co(1) N(2) 1.945(4) yes
Co(1) N(4) 1.958(4) yes
Cl(1) O(3) 1.440(4) yes
Cl(1) O(4) 1.416(5) yes
Cl(1) O(5) 1.414(4) yes
Cl(1) O(6) 1.423(5) yes
Cl(2) O(7) 1.418(4) yes
Cl(2) O(8) 1.412(4) yes
Cl(2) O(9) 1.419(5) yes
Cl(2) O(10) 1.437(4) yes
O(1) C(7) 1.293(6) yes
O(2) N(5) 1.381(5) yes
N(1) C(1) 1.487(6) yes
N(1) C(3) 1.507(6) yes
N(1) C(5) 1.502(6) yes
N(3) C(2) 1.489(7) yes
N(3) H(1) 0.95 no
N(3) H(2) 0.95 no
N(2) C(4) 1.483(7) yes
N(2) H(3) 0.95 no
N(2) H(4) 0.95 no
N(4) C(6) 1.502(7) yes
N(4) H(5) 0.95 no
N(4) H(6) 0.95 no
N(5) C(7) 1.318(6) yes
N(5) H(7) 0.95 no
C(1) C(2) 1.516(7) yes
C(1) H(8) 0.95 no
C(1) H(9) 0.95 no
C(2) H(10) 0.95 no
C(2) H(11) 0.95 no
C(3) C(4) 1.519(7) yes
C(3) H(12) 0.95 no
C(3) H(13) 0.95 no
C(4) H(14) 0.95 no
C(4) H(15) 0.95 no
C(5) C(6) 1.479(8) yes
C(5) H(16) 0.95 no
C(5) H(17) 0.95 no
C(6) H(18) 0.95 no
C(6) H(19) 0.95 no
C(7) C(8) 1.473(8) yes
C(8) H(20) 0.95 no
C(8) H(21) 0.95 no
C(8) H(22) 0.95 no

loop_
_geom_contact_atom_site_label_1
_geom_contact_atom_site_label_2
_geom_contact_distance
_geom_contact_site_symmetry_2
_geom_contact_publ_flag
O(1) N(2) 3.160(5) 2_566 no
O(1) O(5) 3.164(6) . no
O(1) O(3) 3.261(6) . no
O(1) O(8) 3.543(6) 1_455 no
O(2) C(1) 3.353(6) 2_565 no
O(2) O(7) 3.496(6) . no
O(2) C(5) 3.529(7) 2_565 no
O(3) N(3) 3.171(6) . no
O(3) N(4) 3.241(7) 2_566 no
O(3) O(6) 3.276(7) 2_666 no
O(3) N(2) 3.309(6) . no
O(3) O(3) 3.37(1) 2_666 no
O(4) C(6) 3.224(8) 2_566 no
O(4) N(4) 3.253(7) 2_566 no
O(4) C(4) 3.334(7) 1_545 no
O(4) O(4) 3.37(1) 2_556 no
O(4) C(8) 3.429(8) 2_556 no
O(4) C(4) 3.558(8) 2_566 no
O(5) C(7) 3.177(7) . no
O(5) N(3) 3.277(7) . no
O(5) C(8) 3.360(8) . no
O(5) C(3) 3.414(7) 1_545 no
O(5) C(4) 3.469(7) 1_545 no
O(5) O(8) 3.516(7) . no
O(6) N(2) 3.005(6) 2_666 no
O(6) C(4) 3.205(7) 2_666 no
O(6) N(3) 3.387(6) 2_666 no
O(6) C(3) 3.405(7) 2_666 no
O(6) C(4) 3.458(8) 1_545 no
O(6) C(2) 3.467(7) 2_666 no
O(6) C(3) 3.523(7) 1_545 no
O(7) N(3) 3.135(7) . no
O(7) C(5) 3.295(7) 2_565 no
O(7) N(5) 3.415(7) . no
O(7) C(2) 3.444(8) . no
O(8) N(4) 3.176(7) 1_655 no
O(8) C(7) 3.212(7) 1_655 no
O(8) N(3) 3.390(6) . no
O(8) C(8) 3.425(8) 1_655 no
O(8) N(5) 3.438(7) 1_655 no
O(8) C(2) 3.505(7) . no
O(9) C(1) 3.226(7) 2_665 no
O(9) N(5) 3.436(8) 1_655 no
O(9) C(2) 3.557(7) 2_665 no
O(9) C(6) 3.581(8) 2_565 no
O(10) N(5) 3.023(6) 2 no
O(10) O(10) 3.47(1) 2_655 no
O(10) C(5) 3.504(8) 1_545 no
O(10) C(8) 3.516(8) 1_655 no
O(10) C(1) 3.528(7) 1_545 no

loop_
_geom_torsion_atom_site_label_1
_geom_torsion_atom_site_label_2
_geom_torsion_atom_site_label_3
_geom_torsion_atom_site_label_4
_geom_torsion
_geom_torsion_publ_flag
Co(1) O(1) C(7) N(5) -1.6(6) no
Co(1) O(1) C(7) C(8) -178.8(4) no
Co(1) O(2) N(5) C(7) 5.1(5) no
Co(1) N(1) C(1) C(2) -45.3(5) no
Co(1) N(1) C(3) C(4) -24.3(5) no
Co(1) N(1) C(5) C(6) 42.4(5) no
Co(1) N(3) C(2) C(1) -16.6(5) no
Co(1) N(2) C(4) C(3) -36.7(5) no
Co(1) N(4) C(6) C(5) 19.7(6) no
O(1) Co(1) O(2) N(5) -4.5(3) no
O(1) Co(1) N(1) C(1) -113(6) no
O(1) Co(1) N(1) C(3) 128(6) no
O(1) Co(1) N(1) C(5) 6(6) no
O(1) Co(1) N(3) C(2) 172.0(3) no
O(1) Co(1) N(2) C(4) -159.3(3) no
O(1) Co(1) N(4) C(6) -175.7(4) no
O(1) C(7) N(5) O(2) -2.5(7) no
O(2) Co(1) O(1) C(7) 3.6(3) no
O(2) Co(1) N(1) C(1) -57.2(3) no
O(2) Co(1) N(1) C(3) -176.5(3) no
O(2) Co(1) N(1) C(5) 61.6(4) no
O(2) Co(1) N(3) C(2) 86.1(3) no
O(2) Co(1) N(2) C(4) 167(9) no
O(2) Co(1) N(4) C(6) -89.5(4) no
O(2) N(5) C(7) C(8) 174.8(5) no
N(1) Co(1) O(1) C(7) 59(6) no
N(1) Co(1) O(2) N(5) 176.8(3) no
N(1) Co(1) N(3) C(2) -7.0(3) no
N(1) Co(1) N(2) C(4) 19.4(4) no
N(1) Co(1) N(4) C(6) 3.5(4) no
N(1) C(1) C(2) N(3) 40.4(6) no
N(1) C(3) C(4) N(2) 39.9(6) no
N(1) C(5) C(6) N(4) -40.8(7) no
N(3) Co(1) O(1) C(7) -82.5(4) no
N(3) Co(1) O(2) N(5) 90.7(3) no
N(3) Co(1) N(1) C(1) 29.0(3) no
N(3) Co(1) N(1) C(3) -90.3(3) no
N(3) Co(1) N(1) C(5) 147.8(4) no
N(3) Co(1) N(2) C(4) 105.6(4) no
N(3) Co(1) N(4) C(6) -45(1) no
N(2) Co(1) O(1) C(7) -175.9(3) no
N(2) Co(1) O(2) N(5) 30(9) no
N(2) Co(1) N(1) C(1) 122.3(3) no
N(2) Co(1) N(1) C(3) 2.9(3) no
N(2) Co(1) N(1) C(5) -118.9(4) no
N(2) Co(1) N(3) C(2) -94.8(3) no
N(2) Co(1) N(4) C(6) 91.3(4) no
N(4) Co(1) O(1) C(7) 90.3(4) no
N(4) Co(1) O(2) N(5) -96.0(3) no
N(4) Co(1) N(1) C(1) -143.9(3) no
N(4) Co(1) N(1) C(3) 96.8(3) no
N(4) Co(1) N(1) C(5) -25.1(4) no
N(4) Co(1) N(3) C(2) 41(1) no
N(4) Co(1) N(2) C(4) -67.8(4) no
C(1) N(1) C(3) C(4) -141.5(4) no
C(1) N(1) C(5) C(6) 158.3(5) no
C(2) C(1) N(1) C(3) 73.7(5) no
C(2) C(1) N(1) C(5) -161.1(4) no
C(3) N(1) C(5) C(6) -77.7(6) no
C(4) C(3) N(1) C(5) 94.0(5) no
